data_4070031
loop_
_publ_author_name
'Partyka, David V.'
'Gao, Lei'
'Teets, Thomas S.'
'Updegraff, James B.'
'Deligonul, Nihal'
'Gray, Thomas G.'

_publ_section_title
;
 Copper-Catalyzed Huisgen [3 + 2] Cycloaddition of Gold(I) Alkynyls with
 Benzyl Azide. Syntheses, Structures, and Optical Properties
;
_journal_issue 21
_journal_name_full Organometallics
_journal_page_first 6171
_journal_paper_doi 10.1021/om9005774
_journal_volume 28
_journal_year 2009
_chemical_formula_moiety 'C37 H32 Au N3 P'
_chemical_formula_sum 'C37 H32 Au N3 P'
_chemical_formula_weight 746.59
_chemical_name_systematic
;

 ?

;
_space_group_IT_number 15
_symmetry_cell_setting monoclinic
_symmetry_space_group_name_Hall '-C 2yc'
_symmetry_space_group_name_H-M 'C 1 2/c 1'
_atom_sites_solution_hydrogens geom
_atom_sites_solution_primary direct
_atom_sites_solution_secondary difmap
_audit_creation_method SHELXL-97
_cell_angle_alpha 90.00
_cell_angle_beta 100.730(2)
_cell_angle_gamma 90.00
_cell_formula_units_Z 8
_cell_length_a 24.504(4)
_cell_length_b 8.8512(14)
_cell_length_c 28.802(4)
_cell_measurement_reflns_used 9812
_cell_measurement_temperature 100(2)
_cell_measurement_theta_max 28.98
_cell_measurement_theta_min 2.42
_cell_volume 6137.6(16)
_computing_cell_refinement 'Bruker SMART'
_computing_data_collection 'Bruker SMART'
_computing_data_reduction 'Bruker SAINT'
_computing_molecular_graphics 'Bruker SHELXTL'
_computing_publication_material 'Bruker SHELXTL'
_computing_structure_refinement 'SHELXL-97 (Sheldrick, 1997)'
_computing_structure_solution 'SHELXS-97 (Sheldrick, 1990)'
_diffrn_ambient_temperature 100(2)
_diffrn_measured_fraction_theta_full 0.999
_diffrn_measured_fraction_theta_max 0.999
_diffrn_measurement_device_type 'Bruker AXS APEX II CCD area detector'
_diffrn_measurement_method 'phi and omega scans'
_diffrn_radiation_monochromator graphite
_diffrn_radiation_source 'fine-focus sealed tube'
_diffrn_radiation_type MoK\a
_diffrn_radiation_wavelength 0.71073
_diffrn_reflns_av_R_equivalents 0.0317
_diffrn_reflns_av_sigmaI/netI 0.0227
_diffrn_reflns_limit_h_max 31
_diffrn_reflns_limit_h_min -31
_diffrn_reflns_limit_k_max 11
_diffrn_reflns_limit_k_min -11
_diffrn_reflns_limit_l_max 37
_diffrn_reflns_limit_l_min -37
_diffrn_reflns_number 35642
_diffrn_reflns_theta_full 27.49
_diffrn_reflns_theta_max 27.49
_diffrn_reflns_theta_min 1.44
_diffrn_standards_decay_% none
_diffrn_standards_number 0
_exptl_absorpt_coefficient_mu 4.877
_exptl_absorpt_correction_T_max 0.6335
_exptl_absorpt_correction_T_min 0.2126
_exptl_absorpt_correction_type multi-scan
_exptl_absorpt_process_details 'AXScale in APEX2 (Bruker, 2004)'
_exptl_crystal_colour colourless
_exptl_crystal_density_diffrn 1.616
_exptl_crystal_density_meas ?
_exptl_crystal_density_method 'not measured'
_exptl_crystal_description irregular
_exptl_crystal_F_000 2952
_exptl_crystal_size_max 0.46
_exptl_crystal_size_mid 0.32
_exptl_crystal_size_min 0.10
_refine_diff_density_max 0.999
_refine_diff_density_min -0.987
_refine_diff_density_rms 0.073
_refine_ls_extinction_method none
_refine_ls_goodness_of_fit_ref 1.071
_refine_ls_hydrogen_treatment constr
_refine_ls_matrix_type full
_refine_ls_number_parameters 380
_refine_ls_number_reflns 7047
_refine_ls_number_restraints 0
_refine_ls_restrained_S_all 1.071
_refine_ls_R_factor_all 0.0186
_refine_ls_R_factor_gt 0.0167
_refine_ls_shift/su_max 0.003
_refine_ls_shift/su_mean 0.000
_refine_ls_structure_factor_coef Fsqd
_refine_ls_weighting_details 'calc w=1/[\s^2^(Fo^2^)+(0.0094P)^2^+11.9995P] where P=(Fo^2^+2Fc^2^)/3'
_refine_ls_weighting_scheme calc
_refine_ls_wR_factor_gt 0.0389
_refine_ls_wR_factor_ref 0.0397
_reflns_number_gt 6663
_reflns_number_total 7047
_reflns_threshold_expression >2sigma(I)
_cod_data_source_file om9005774_si_002.cif
_cod_data_source_block nd111108_0m
_cod_depositor_comments
;
The following automatic conversions were performed:

'_symmetry_cell_setting' value 'Monoclinic' changed to 'monoclinic'
according to /home/saulius/struct/CIF-dictionaries/cif_core.dic
dictionary named 'cif_core.dic' version 2.4.2 from 2011-04-26.

Automatic conversion script
Id: cif_fix_values 1715 2011-07-08 13:25:40Z adriana 

The following automatic conversions were performed:

'_exptl_crystal_density_meas' value 'not measured' was changed to '?'
- the value is perceived as not measured.

Automatic conversion script
Id: cif_fix_values 3008 2015-01-20 13:52:24Z robertas 
;
_cod_original_cell_volume 6137.7(17)
_cod_original_sg_symbol_H-M C2/c
_cod_database_code 4070031

loop_
_symmetry_equiv_pos_as_xyz
'x, y, z'
'-x, y, -z+1/2'
'x+1/2, y+1/2, z'
'-x+1/2, y+1/2, -z+1/2'
'-x, -y, -z'
'x, -y, z-1/2'
'-x+1/2, -y+1/2, -z'
'x+1/2, -y+1/2, z-1/2'

loop_
_atom_site_label
_atom_site_type_symbol
_atom_site_fract_x
_atom_site_fract_y
_atom_site_fract_z
_atom_site_U_iso_or_equiv
_atom_site_adp_type
_atom_site_occupancy
_atom_site_symmetry_multiplicity
_atom_site_calc_flag
_atom_site_refinement_flags
Au1 Au 0.274860(3) 0.174112(8) 0.131324(2) 0.01347(3) Uani 1 1 d .
P1 P 0.36785(2) 0.21981(6) 0.151114(17) 0.01268(9) Uani 1 1 d .
C11 C 0.18622(8) 0.3891(2) 0.19578(7) 0.0190(4) Uani 1 1 d .
C17 C 0.38779(8) 0.3053(2) 0.20902(7) 0.0156(4) Uani 1 1 d .
C34 C 0.35489(8) 0.4006(2) 0.07132(7) 0.0178(4) Uani 1 1 d .
H34 H 0.3164 0.3814 0.0693 0.021 Uiso 1 1 calc R
C29 C 0.39323(8) 0.3407(2) 0.10881(7) 0.0137(4) Uani 1 1 d .
C4 C 0.22296(8) -0.1692(2) 0.07253(7) 0.0196(4) Uani 1 1 d .
H4 H 0.2530 -0.1016 0.0824 0.024 Uiso 1 1 calc R
C23 C 0.41091(8) 0.0516(2) 0.15526(7) 0.0147(4) Uani 1 1 d .
C5 C 0.23291(9) -0.3069(2) 0.05225(8) 0.0216(4) Uani 1 1 d .
H5 H 0.2697 -0.3323 0.0491 0.026 Uiso 1 1 calc R
C30 C 0.44977(8) 0.3703(2) 0.11126(7) 0.0157(4) Uani 1 1 d .
H30 H 0.4762 0.3294 0.1364 0.019 Uiso 1 1 calc R
C12 C 0.15677(10) 0.3085(2) 0.22449(8) 0.0230(4) Uani 1 1 d .
H12 H 0.1233 0.2586 0.2109 0.028 Uiso 1 1 calc R
C24 C 0.46382(9) 0.0476(2) 0.18350(7) 0.0214(4) Uani 1 1 d .
H24 H 0.4773 0.1322 0.2025 0.026 Uiso 1 1 calc R
C7 C 0.13699(9) -0.3692(3) 0.04335(8) 0.0230(4) Uani 1 1 d .
H7 H 0.1071 -0.4370 0.0334 0.028 Uiso 1 1 calc R
C2 C 0.15703(8) 0.0201(2) 0.09629(7) 0.0167(4) Uani 1 1 d .
C28 C 0.39124(8) -0.0746(2) 0.12857(7) 0.0189(4) Uani 1 1 d .
H28 H 0.3552 -0.0730 0.1095 0.023 Uiso 1 1 calc R
C33 C 0.37284(9) 0.4882(2) 0.03700(7) 0.0217(4) Uani 1 1 d .
H33 H 0.3466 0.5281 0.0115 0.026 Uiso 1 1 calc R
C21 C 0.43105(9) 0.4983(3) 0.26229(8) 0.0265(5) Uani 1 1 d .
H21 H 0.4505 0.5915 0.2674 0.032 Uiso 1 1 calc R
C31 C 0.46747(8) 0.4589(2) 0.07724(7) 0.0179(4) Uani 1 1 d .
H31 H 0.5059 0.4798 0.0794 0.021 Uiso 1 1 calc R
C8 C 0.12694(8) -0.2337(2) 0.06424(7) 0.0205(4) Uani 1 1 d .
H8 H 0.0904 -0.2113 0.0689 0.025 Uiso 1 1 calc R
C10 C 0.16507(9) 0.3960(2) 0.14325(8) 0.0218(4) Uani 1 1 d .
H10A H 0.1304 0.4560 0.1370 0.026 Uiso 1 1 calc R
H10B H 0.1929 0.4480 0.1280 0.026 Uiso 1 1 calc R
C26 C 0.47672(10) -0.2052(2) 0.15685(8) 0.0243(5) Uani 1 1 d .
H26 H 0.4994 -0.2924 0.1571 0.029 Uiso 1 1 calc R
C27 C 0.42402(10) -0.2029(2) 0.12967(8) 0.0238(5) Uani 1 1 d .
H27 H 0.4102 -0.2893 0.1117 0.029 Uiso 1 1 calc R
C6 C 0.18982(9) -0.4082(2) 0.03653(7) 0.0213(4) Uani 1 1 d .
C20 C 0.41788(9) 0.4205(3) 0.30009(8) 0.0263(5) Uani 1 1 d .
H20 H 0.4285 0.4595 0.3312 0.032 Uiso 1 1 calc R
C22 C 0.41615(8) 0.4418(2) 0.21655(8) 0.0204(4) Uani 1 1 d .
H22 H 0.4253 0.4963 0.1906 0.024 Uiso 1 1 calc R
C18 C 0.37394(10) 0.2276(3) 0.24737(8) 0.0244(4) Uani 1 1 d .
H18 H 0.3542 0.1349 0.2424 0.029 Uiso 1 1 calc R
C25 C 0.49666(9) -0.0804(3) 0.18377(8) 0.0268(5) Uani 1 1 d .
H25 H 0.5329 -0.0824 0.2025 0.032 Uiso 1 1 calc R
C36 C 0.00653(9) 0.4091(3) 0.03978(8) 0.0236(4) Uani 1 1 d .
H36 H 0.0109 0.3467 0.0671 0.028 Uiso 1 1 calc R
C37 C -0.01620(9) 0.5521(3) 0.04052(8) 0.0245(5) Uani 1 1 d .
H37 H -0.0272 0.5881 0.0684 0.029 Uiso 1 1 calc R
C32 C 0.42890(9) 0.5171(2) 0.04004(7) 0.0201(4) Uani 1 1 d .
H32 H 0.4411 0.5771 0.0166 0.024 Uiso 1 1 calc R
C9 C 0.19984(10) -0.5562(3) 0.01310(8) 0.0286(5) Uani 1 1 d .
H9A H 0.2322 -0.5461 -0.0022 0.043 Uiso 1 1 calc R
H9B H 0.1671 -0.5821 -0.0107 0.043 Uiso 1 1 calc R
H9C H 0.2068 -0.6362 0.0370 0.043 Uiso 1 1 calc R
C14 C 0.22470(11) 0.3731(3) 0.29292(9) 0.0327(6) Uani 1 1 d .
H14 H 0.2380 0.3669 0.3260 0.039 Uiso 1 1 calc R
C16 C 0.23472(9) 0.4621(3) 0.21627(8) 0.0264(5) Uani 1 1 d .
H16 H 0.2551 0.5178 0.1970 0.032 Uiso 1 1 calc R
C19 C 0.38901(11) 0.2852(3) 0.29270(8) 0.0292(5) Uani 1 1 d .
H19 H 0.3795 0.2319 0.3187 0.035 Uiso 1 1 calc R
C35 C 0.02287(9) 0.3574(2) -0.00090(9) 0.0241(5) Uani 1 1 d .
H35 H 0.0387 0.2596 -0.0015 0.029 Uiso 1 1 calc R
C15 C 0.25393(10) 0.4547(3) 0.26478(9) 0.0327(5) Uani 1 1 d .
H15 H 0.2871 0.5056 0.2786 0.039 Uiso 1 1 calc R
C13 C 0.17600(11) 0.3005(3) 0.27283(8) 0.0297(5) Uani 1 1 d .
H13 H 0.1557 0.2450 0.2922 0.036 Uiso 1 1 calc R
N2 N 0.10098(7) 0.1983(2) 0.11094(6) 0.0214(4) Uani 1 1 d .
N1 N 0.10265(7) 0.0606(2) 0.09463(6) 0.0210(4) Uani 1 1 d .
N3 N 0.15423(7) 0.2458(2) 0.12250(6) 0.0183(3) Uani 1 1 d .
C3 C 0.16971(8) -0.1287(2) 0.07861(7) 0.0171(4) Uani 1 1 d .
C1 C 0.19146(8) 0.1395(2) 0.11454(7) 0.0157(4) Uani 1 1 d .

loop_
_atom_site_aniso_label
_atom_site_aniso_U_11
_atom_site_aniso_U_22
_atom_site_aniso_U_33
_atom_site_aniso_U_23
_atom_site_aniso_U_13
_atom_site_aniso_U_12
Au1 0.01040(4) 0.01452(4) 0.01495(4) 0.00034(3) 0.00098(3) -0.00128(3)
P1 0.0112(2) 0.0125(2) 0.0138(2) -0.00085(18) 0.00075(17) -0.00034(17)
C11 0.0208(10) 0.0150(9) 0.0218(10) -0.0006(8) 0.0058(8) 0.0049(8)
C17 0.0124(9) 0.0172(9) 0.0165(9) -0.0031(7) 0.0008(7) 0.0021(7)
C34 0.0129(9) 0.0213(10) 0.0184(10) 0.0003(8) 0.0008(7) -0.0007(8)
C29 0.0144(9) 0.0129(9) 0.0138(9) -0.0023(7) 0.0031(7) -0.0009(7)
C4 0.0144(9) 0.0258(11) 0.0172(10) -0.0005(8) -0.0007(8) -0.0048(8)
C23 0.0153(9) 0.0141(9) 0.0149(9) 0.0009(7) 0.0035(7) 0.0011(7)
C5 0.0176(10) 0.0269(11) 0.0198(10) -0.0004(8) 0.0024(8) -0.0006(8)
C30 0.0132(9) 0.0157(9) 0.0173(9) -0.0027(7) 0.0009(7) 0.0006(7)
C12 0.0246(11) 0.0203(10) 0.0250(11) -0.0013(8) 0.0069(9) -0.0009(8)
C24 0.0198(10) 0.0209(10) 0.0211(10) -0.0030(8) -0.0029(8) 0.0025(8)
C7 0.0217(10) 0.0245(10) 0.0205(10) 0.0020(9) -0.0021(8) -0.0087(8)
C2 0.0125(9) 0.0249(10) 0.0125(9) 0.0044(8) 0.0016(7) -0.0024(8)
C28 0.0180(10) 0.0181(10) 0.0208(10) -0.0029(8) 0.0040(8) -0.0015(8)
C33 0.0215(10) 0.0261(11) 0.0166(10) 0.0040(8) 0.0013(8) 0.0014(8)
C21 0.0212(10) 0.0279(12) 0.0300(12) -0.0156(10) 0.0036(9) -0.0032(9)
C31 0.0144(9) 0.0175(9) 0.0227(10) -0.0049(8) 0.0059(8) -0.0016(7)
C8 0.0150(9) 0.0264(11) 0.0192(10) 0.0039(8) 0.0008(8) -0.0044(8)
C10 0.0229(10) 0.0193(10) 0.0234(11) 0.0044(8) 0.0048(8) 0.0032(8)
C26 0.0305(12) 0.0182(10) 0.0253(11) 0.0024(9) 0.0083(9) 0.0103(9)
C27 0.0288(12) 0.0172(10) 0.0269(11) -0.0050(8) 0.0088(9) 0.0007(8)
C6 0.0259(11) 0.0220(11) 0.0145(10) 0.0031(8) 0.0000(8) -0.0032(8)
C20 0.0216(11) 0.0362(12) 0.0189(10) -0.0116(9) -0.0017(8) 0.0074(9)
C22 0.0189(10) 0.0201(10) 0.0229(11) -0.0055(8) 0.0058(8) -0.0027(8)
C18 0.0325(12) 0.0213(10) 0.0193(10) -0.0006(9) 0.0045(9) -0.0028(9)
C25 0.0223(11) 0.0301(12) 0.0250(11) 0.0008(9) -0.0029(9) 0.0093(9)
C36 0.0198(10) 0.0285(12) 0.0220(11) 0.0061(9) 0.0023(8) -0.0033(8)
C37 0.0228(11) 0.0308(12) 0.0216(10) -0.0109(9) 0.0087(8) -0.0040(9)
C32 0.0238(10) 0.0194(10) 0.0187(10) 0.0002(8) 0.0080(8) -0.0012(8)
C9 0.0332(13) 0.0253(12) 0.0252(11) -0.0026(9) 0.0003(9) -0.0033(9)
C14 0.0501(15) 0.0230(11) 0.0219(11) -0.0063(9) -0.0012(11) 0.0092(11)
C16 0.0244(11) 0.0227(11) 0.0335(12) -0.0055(9) 0.0085(9) -0.0012(9)
C19 0.0386(13) 0.0319(12) 0.0170(11) 0.0004(9) 0.0046(9) 0.0044(10)
C35 0.0198(10) 0.0165(10) 0.0358(13) -0.0047(9) 0.0047(9) 0.0002(8)
C15 0.0306(12) 0.0279(12) 0.0363(13) -0.0126(10) -0.0026(10) 0.0020(10)
C13 0.0480(15) 0.0205(11) 0.0225(11) 0.0016(9) 0.0116(10) 0.0031(10)
N2 0.0134(8) 0.0308(10) 0.0196(9) 0.0029(7) 0.0021(7) 0.0012(7)
N1 0.0130(8) 0.0316(10) 0.0180(8) 0.0009(7) 0.0018(6) -0.0016(7)
N3 0.0153(8) 0.0222(9) 0.0170(8) 0.0029(7) 0.0020(6) 0.0013(7)
C3 0.0166(9) 0.0238(10) 0.0101(9) 0.0038(8) 0.0001(7) -0.0040(8)
C1 0.0147(9) 0.0207(10) 0.0122(9) 0.0038(7) 0.0036(7) 0.0012(7)

loop_
_atom_type_symbol
_atom_type_description
_atom_type_scat_dispersion_real
_atom_type_scat_dispersion_imag
_atom_type_scat_source
C C 0.0033 0.0016 'International Tables Vol C Tables 4.2.6.8 and 6.1.1.4'
H H 0.0000 0.0000 'International Tables Vol C Tables 4.2.6.8 and 6.1.1.4'
N N 0.0061 0.0033 'International Tables Vol C Tables 4.2.6.8 and 6.1.1.4'
P P 0.1023 0.0942 'International Tables Vol C Tables 4.2.6.8 and 6.1.1.4'
Au Au -2.0133 8.8022 'International Tables Vol C Tables 4.2.6.8 and 6.1.1.4'

loop_
_geom_angle_atom_site_label_1
_geom_angle_atom_site_label_2
_geom_angle_atom_site_label_3
_geom_angle
_geom_angle_site_symmetry_1
C1 Au1 P1 178.25(6) .
C17 P1 C29 107.69(9) .
C17 P1 C23 103.18(9) .
C29 P1 C23 105.05(9) .
C17 P1 Au1 112.93(7) .
C29 P1 Au1 112.83(6) .
C23 P1 Au1 114.36(6) .
C16 C11 C12 119.0(2) .
C16 C11 C10 121.1(2) .
C12 C11 C10 119.88(19) .
C22 C17 C18 119.55(19) .
C22 C17 P1 123.18(16) .
C18 C17 P1 117.27(15) .
C33 C34 C29 120.33(18) .
C33 C34 H34 119.8 .
C29 C34 H34 119.8 .
C34 C29 C30 119.01(18) .
C34 C29 P1 118.50(15) .
C30 C29 P1 122.43(15) .
C5 C4 C3 121.22(19) .
C5 C4 H4 119.4 .
C3 C4 H4 119.4 .
C28 C23 C24 119.37(18) .
C28 C23 P1 119.01(15) .
C24 C23 P1 121.60(15) .
C4 C5 C6 121.2(2) .
C4 C5 H5 119.4 .
C6 C5 H5 119.4 .
C31 C30 C29 120.51(18) .
C31 C30 H30 119.7 .
C29 C30 H30 119.7 .
C13 C12 C11 120.4(2) .
C13 C12 H12 119.8 .
C11 C12 H12 119.8 .
C25 C24 C23 119.9(2) .
C25 C24 H24 120.1 .
C23 C24 H24 120.1 .
C8 C7 C6 121.54(19) .
C8 C7 H7 119.2 .
C6 C7 H7 119.2 .
N1 C2 C1 109.33(18) .
N1 C2 C3 119.31(17) .
C1 C2 C3 131.33(18) .
C27 C28 C23 120.35(19) .
C27 C28 H28 119.8 .
C23 C28 H28 119.8 .
C32 C33 C34 119.98(19) .
C32 C33 H33 120.0 .
C34 C33 H33 120.0 .
C20 C21 C22 120.7(2) .
C20 C21 H21 119.7 .
C22 C21 H21 119.7 .
C30 C31 C32 119.84(18) .
C30 C31 H31 120.1 .
C32 C31 H31 120.1 .
C7 C8 C3 121.2(2) .
C7 C8 H8 119.4 .
C3 C8 H8 119.4 .
N3 C10 C11 112.11(17) .
N3 C10 H10A 109.2 .
C11 C10 H10A 109.2 .
N3 C10 H10B 109.2 .
C11 C10 H10B 109.2 .
H10A C10 H10B 107.9 .
C27 C26 C25 120.1(2) .
C27 C26 H26 120.0 .
C25 C26 H26 120.0 .
C26 C27 C28 120.1(2) .
C26 C27 H27 120.0 .
C28 C27 H27 120.0 .
C7 C6 C5 117.6(2) .
C7 C6 C9 120.74(19) .
C5 C6 C9 121.7(2) .
C21 C20 C19 119.9(2) .
C21 C20 H20 120.1 .
C19 C20 H20 120.1 .
C17 C22 C21 119.7(2) .
C17 C22 H22 120.2 .
C21 C22 H22 120.2 .
C19 C18 C17 120.2(2) .
C19 C18 H18 119.9 .
C17 C18 H18 119.9 .
C26 C25 C24 120.2(2) .
C26 C25 H25 119.9 .
C24 C25 H25 119.9 .
C37 C36 C35 119.7(2) .
C37 C36 H36 120.2 .
C35 C36 H36 120.2 .
C35 C37 C36 120.3(2) 5_565
C35 C37 H37 119.9 5_565
C36 C37 H37 119.9 .
C33 C32 C31 120.34(19) .
C33 C32 H32 119.8 .
C31 C32 H32 119.8 .
C6 C9 H9A 109.5 .
C6 C9 H9B 109.5 .
H9A C9 H9B 109.5 .
C6 C9 H9C 109.5 .
H9A C9 H9C 109.5 .
H9B C9 H9C 109.5 .
C15 C14 C13 119.9(2) .
C15 C14 H14 120.0 .
C13 C14 H14 120.0 .
C11 C16 C15 120.6(2) .
C11 C16 H16 119.7 .
C15 C16 H16 119.7 .
C18 C19 C20 120.1(2) .
C18 C19 H19 120.0 .
C20 C19 H19 120.0 .
C37 C35 C36 120.0(2) 5_565
C37 C35 H35 120.0 5_565
C36 C35 H35 120.0 .
C14 C15 C16 119.9(2) .
C14 C15 H15 120.0 .
C16 C15 H15 120.0 .
C14 C13 C12 120.1(2) .
C14 C13 H13 120.0 .
C12 C13 H13 120.0 .
N1 N2 N3 106.50(16) .
N2 N1 C2 109.00(17) .
N2 N3 C1 113.02(17) .
N2 N3 C10 118.47(17) .
C1 N3 C10 128.45(17) .
C4 C3 C8 117.2(2) .
C4 C3 C2 122.53(18) .
C8 C3 C2 120.14(19) .
N3 C1 C2 102.15(17) .
N3 C1 Au1 122.15(15) .
C2 C1 Au1 135.65(15) .

loop_
_geom_bond_atom_site_label_1
_geom_bond_atom_site_label_2
_geom_bond_distance
_geom_bond_site_symmetry_2
Au1 C1 2.034(2) .
Au1 P1 2.2797(6) .
P1 C17 1.814(2) .
P1 C29 1.816(2) .
P1 C23 1.8161(19) .
C11 C16 1.385(3) .
C11 C12 1.391(3) .
C11 C10 1.506(3) .
C17 C22 1.391(3) .
C17 C18 1.396(3) .
C34 C33 1.391(3) .
C34 C29 1.397(3) .
C34 H34 0.9500 .
C29 C30 1.399(3) .
C4 C5 1.392(3) .
C4 C3 1.395(3) .
C4 H4 0.9500 .
C23 C28 1.390(3) .
C23 C24 1.397(3) .
C5 C6 1.395(3) .
C5 H5 0.9500 .
C30 C31 1.386(3) .
C30 H30 0.9500 .
C12 C13 1.386(3) .
C12 H12 0.9500 .
C24 C25 1.389(3) .
C24 H24 0.9500 .
C7 C8 1.384(3) .
C7 C6 1.389(3) .
C7 H7 0.9500 .
C2 N1 1.372(2) .
C2 C1 1.393(3) .
C2 C3 1.466(3) .
C28 C27 1.388(3) .
C28 H28 0.9500 .
C33 C32 1.384(3) .
C33 H33 0.9500 .
C21 C20 1.377(3) .
C21 C22 1.393(3) .
C21 H21 0.9500 .
C31 C32 1.389(3) .
C31 H31 0.9500 .
C8 C3 1.404(3) .
C8 H8 0.9500 .
C10 N3 1.462(3) .
C10 H10A 0.9900 .
C10 H10B 0.9900 .
C26 C27 1.380(3) .
C26 C25 1.385(3) .
C26 H26 0.9500 .
C27 H27 0.9500 .
C6 C9 1.514(3) .
C20 C19 1.388(3) .
C20 H20 0.9500 .
C22 H22 0.9500 .
C18 C19 1.386(3) .
C18 H18 0.9500 .
C25 H25 0.9500 .
C36 C37 1.385(3) .
C36 C35 1.384(3) .
C36 H36 0.9500 .
C37 C35 1.378(3) 5_565
C37 H37 0.9500 .
C32 H32 0.9500 .
C9 H9A 0.9800 .
C9 H9B 0.9800 .
C9 H9C 0.9800 .
C14 C15 1.381(4) .
C14 C13 1.384(4) .
C14 H14 0.9500 .
C16 C15 1.390(3) .
C16 H16 0.9500 .
C19 H19 0.9500 .
C35 C37 1.378(3) 5_565
C35 H35 0.9500 .
C15 H15 0.9500 .
C13 H13 0.9500 .
N2 N1 1.310(3) .
N2 N3 1.352(2) .
N3 C1 1.359(3) .
